data_1010409
loop_
_publ_author_name
'Buessem, W'
'Fischer, H'
'Gruner, E'

_publ_section_title 'Die Struktur des Siliciumdisulfids'
_journal_coden_ASTM NATWAY
_journal_name_full Naturwissenschaften
_journal_page_first 740
_journal_page_last 740
_journal_volume 23
_journal_year 1935
_chemical_formula_structural 'Si S2'
_chemical_formula_sum 'S2 Si'
_chemical_name_systematic 'Silicon sulfide'
_space_group_IT_number 72
_symmetry_cell_setting orthorhombic
_symmetry_Int_Tables_number 72
_symmetry_space_group_name_Hall '-I 2 2c'
_symmetry_space_group_name_H-M 'I b a m'
_cell_angle_alpha 90
_cell_angle_beta 90
_cell_angle_gamma 90
_cell_formula_units_Z 4
_cell_length_a 9.57(1)
_cell_length_b 5.65(1)
_cell_length_c 5.54(1)
_cell_volume 299.6
_cod_database_code 1010409

loop_
_symmetry_equiv_pos_as_xyz
x,y,z
-x,-y,z
-x,y,1/2-z
x,-y,1/2-z
-x,-y,-z
x,y,-z
x,-y,1/2+z
-x,y,1/2+z
1/2+x,1/2+y,1/2+z
1/2-x,1/2-y,1/2+z
1/2-x,1/2+y,-z
1/2+x,1/2-y,-z
1/2-x,1/2-y,1/2-z
1/2+x,1/2+y,1/2-z
1/2+x,1/2-y,z
1/2-x,1/2+y,z

loop_
_atom_site_label
_atom_site_type_symbol
_atom_site_symmetry_multiplicity
_atom_site_Wyckoff_symbol
_atom_site_fract_x
_atom_site_fract_y
_atom_site_fract_z
_atom_site_occupancy
_atom_site_attached_hydrogens
_atom_site_calc_flag
Si1 Si4+ 4 a 0. 0. 0.25 1. 0 d
S1 S2- 8 j 0.117(8) 0.217(8) 0. 1. 0 d

loop_
_atom_type_symbol
_atom_type_oxidation_number
Si4+ 4.000
S2- -2.000
